data_4000561
_journal_name_full 'Chemistry of Materials'
_journal_year 2005
_chemical_formula_sum 'Co2 Er2.5 Si7'
_chemical_formula_weight 732.6
_space_group_IT_number 14
_symmetry_cell_setting monoclinic
_symmetry_space_group_name_Hall '-P 2ybc'
_symmetry_space_group_name_H-M 'P 1 21/c 1'
_cell_angle_alpha 90
_cell_angle_beta 98.890(3)
_cell_angle_gamma 90
_cell_formula_units_Z 4
_cell_length_a 12.337(2)
_cell_length_b 7.7990(14)
_cell_length_c 7.7144(15)
_cell_volume 733.3(2)
_exptl_crystal_density_diffrn 6.633(2)
_cod_original_sg_symbol_Hall '-P 2ycb'
_cod_original_sg_symbol_H-M 'P 21/c'
_cod_database_code 4000561

loop_
_symmetry_equiv_pos_site_id
_symmetry_equiv_pos_as_xyz
1 x,y,z
2 -x,1/2+y,1/2-z
3 -x,-y,-z
4 x,1/2-y,1/2+z

loop_
_atom_site_label
_atom_site_type_symbol
_atom_site_fract_x
_atom_site_fract_y
_atom_site_fract_z
_atom_site_adp_type
_atom_site_U_iso_or_equiv
_atom_site_symmetry_multiplicity
_atom_site_occupancy
_atom_site_calc_flag
_atom_site_refinement_flags
_atom_site_disorder_assembly
_atom_site_disorder_group
Er1 Er 0.5 0 0 Uani 0.0042(2) 2 1 d . . .
Er2 Er 0.86473(12) 0.25191(12) -0.15760(18) Uani 0.0036(5) 4 1 d . . .
Er3 Er 0.13500(12) 0.24898(12) 0.16021(18) Uani 0.0038(5) 4 1 d . . .
Co1 Co 0.5000(3) 0.3735(4) 0.1294(3) Uani 0.0047(6) 4 1 d . . .
Co2 Co 0.74937(19) 0.0000(5) 0.0613(4) Uani 0.0030(4) 4 1 d . . .
Si1 Si 0.4991(6) -0.3356(8) 0.1635(7) Uani 0.0070(17) 4 1 d . . .
Si6 Si 0.9407(4) 0.4995(13) 0.1111(12) Uani 0.0074(16) 4 1 d . . .
Si3 Si 0.3214(4) -0.0058(12) 0.2306(8) Uani 0.0047(16) 4 1 d . . .
Si5 Si 0.6791(4) -0.0050(11) 0.3204(8) Uani 0.0037(14) 4 1 d . . .
Si4 Si 0.6774(7) 0.2760(9) 0.0488(11) Uani 0.0033(13) 4 1 d . . .
Si2 Si 0.6781(7) -0.2763(8) 0.0382(11) Uani 0.0031(13) 4 1 d . . .
Si7 Si 0.9404(4) 0.0001(13) 0.1084(12) Uani 0.0048(13) 4 1 d . . .
